data_2237446
loop_
_publ_author_name
'Chin, Jik'
'Koh, Dongsoo'
'Lough, Alan J.'

_publ_section_title
;
 2,2'-[(1<i>S</i>,2<i>S</i>)-1,2-Bis(2-hydroxyphenyl)ethane-1,2-diyl]bis(isoindoline-1,3-dione)
 ethanol monosolvate hemihydrate
;
_journal_coeditor_code AA2082
_journal_issue 3
_journal_name_full 'Acta Crystallographica Section E'
_journal_page_first o406
_journal_page_last o407
_journal_paper_doi 10.1107/S1600536813003978
_journal_volume 69
_journal_year 2013
_chemical_formula_iupac 'C30 H20 N2 O6, C2 H6 O, 0.5H2 O'
_chemical_formula_moiety 'C30 H20 N2 O6, C2 H6 O, 0.5(H2 O)'
_chemical_formula_sum 'C32 H27 N2 O7.5'
_chemical_formula_weight 559.56
_chemical_name_systematic
'2,2'-[(1<i>S</i>,2<i>S</i>)-1,2-Bis(2-hydroxyphenyl)ethane-1,2-diyl]bis(isoindoline-1,3-dione) ethanol monosolvate hemihydrate'
_space_group_IT_number 92
_symmetry_cell_setting tetragonal
_symmetry_space_group_name_Hall 'P 4abw 2nw'
_symmetry_space_group_name_H-M 'P 41 21 2'
_atom_sites_solution_hydrogens geom
_atom_sites_solution_primary direct
_atom_sites_solution_secondary difmap
_audit_creation_method SHELXL-97
_cell_angle_alpha 90.00
_cell_angle_beta 90.00
_cell_angle_gamma 90.00
_cell_formula_units_Z 8
_cell_length_a 10.6848(3)
_cell_length_b 10.6848(3)
_cell_length_c 47.9935(17)
_cell_measurement_reflns_used 9692
_cell_measurement_temperature 147(2)
_cell_measurement_theta_max 66.47
_cell_measurement_theta_min 3.68
_cell_volume 5479.2(3)
_computing_cell_refinement 'SAINT (Bruker, 2007)'
_computing_data_collection 'APEX2 (Bruker, 2007)'
_computing_data_reduction 'SAINT (Bruker, 2007)'
_computing_molecular_graphics 'PLATON (Spek, 2009)'
_computing_publication_material 'SHELXTL (Sheldrick, 2008)'
_computing_structure_refinement 'SHELXL97 (Sheldrick, 2008)'
_computing_structure_solution 'SHELXS97 (Sheldrick, 2008)'
_diffrn_ambient_temperature 147(2)
_diffrn_measured_fraction_theta_full 0.991
_diffrn_measured_fraction_theta_max 0.992
_diffrn_measurement_device_type 'Bruker Kappa APEX DUO CCD'
_diffrn_measurement_method '\f and \w scans'
_diffrn_radiation_monochromator 'multi-layer optics'
_diffrn_radiation_source 'Bruker ImuS'
_diffrn_radiation_type CuK\a
_diffrn_radiation_wavelength 1.54178
_diffrn_reflns_av_R_equivalents 0.0353
_diffrn_reflns_av_sigmaI/netI 0.0181
_diffrn_reflns_limit_h_max 12
_diffrn_reflns_limit_h_min -11
_diffrn_reflns_limit_k_max 12
_diffrn_reflns_limit_k_min -12
_diffrn_reflns_limit_l_max 56
_diffrn_reflns_limit_l_min -53
_diffrn_reflns_number 35250
_diffrn_reflns_theta_full 66.55
_diffrn_reflns_theta_max 66.55
_diffrn_reflns_theta_min 3.68
_exptl_absorpt_coefficient_mu 0.806
_exptl_absorpt_correction_T_max 0.7528
_exptl_absorpt_correction_T_min 0.6955
_exptl_absorpt_correction_type multi-scan
_exptl_absorpt_process_details '(SADABS; Bruker, 2007)'
_exptl_crystal_colour 'pale yellow'
_exptl_crystal_density_diffrn 1.357
_exptl_crystal_density_method 'not measured'
_exptl_crystal_description needle
_exptl_crystal_F_000 2344
_exptl_crystal_size_max 0.29
_exptl_crystal_size_mid 0.18
_exptl_crystal_size_min 0.18
_refine_diff_density_max 0.257
_refine_diff_density_min -0.184
_refine_ls_abs_structure_details 'Flack (1983), 1895 Friedel pairs'
_refine_ls_abs_structure_Flack 0.03(13)
_refine_ls_extinction_method none
_refine_ls_goodness_of_fit_ref 1.120
_refine_ls_hydrogen_treatment mixed
_refine_ls_matrix_type full
_refine_ls_number_parameters 391
_refine_ls_number_reflns 4786
_refine_ls_number_restraints 0
_refine_ls_restrained_S_all 1.120
_refine_ls_R_factor_all 0.0289
_refine_ls_R_factor_gt 0.0287
_refine_ls_shift/su_max 0.001
_refine_ls_shift/su_mean 0.000
_refine_ls_structure_factor_coef Fsqd
_refine_ls_weighting_details 'calc w=1/[\s^2^(Fo^2^)+(0.0389P)^2^+1.2163P] where P=(Fo^2^+2Fc^2^)/3'
_refine_ls_weighting_scheme calc
_refine_ls_wR_factor_gt 0.0751
_refine_ls_wR_factor_ref 0.0754
_reflns_number_gt 4756
_reflns_number_total 4786
_reflns_threshold_expression I>2\s(I)
_cod_data_source_file aa2082.cif
_cod_data_source_block I
_cod_original_formula_sum 'C32 H27 N2 O7.50'
_cod_database_code 2237446
_cod_database_fobs_code 2237446

loop_
_symmetry_equiv_pos_as_xyz
'x, y, z'
'-y+1/2, x+1/2, z+1/4'
'y+1/2, -x+1/2, z+3/4'
'x+1/2, -y+1/2, -z+3/4'
'-x+1/2, y+1/2, -z+1/4'
'-x, -y, z+1/2'
'y, x, -z'
'-y, -x, -z+1/2'

loop_
_atom_site_type_symbol
_atom_site_label
_atom_site_fract_x
_atom_site_fract_y
_atom_site_fract_z
_atom_site_U_iso_or_equiv
_atom_site_adp_type
_atom_site_calc_flag
_atom_site_refinement_flags
_atom_site_occupancy
_atom_site_symmetry_multiplicity
O O1 -0.12757(12) 0.57392(11) 0.02270(2) 0.0380(3) Uani d . 1 1
O O2 -0.27045(11) 0.13393(10) 0.10646(2) 0.0335(3) Uani d . 1 1
O O3 0.16202(10) 0.49860(10) 0.05562(2) 0.0337(3) Uani d . 1 1
O O4 0.03625(10) 0.10133(9) 0.03340(2) 0.0285(2) Uani d . 1 1
O O5 -0.05120(10) 0.50131(9) 0.11171(2) 0.0276(2) Uani d . 1 1
O O6 0.05013(10) 0.09166(9) 0.09551(2) 0.0295(2) Uani d . 1 1
N N1 0.06521(10) 0.31129(11) 0.04480(2) 0.0198(2) Uani d . 1 1
N N2 -0.02832(11) 0.29340(11) 0.09907(2) 0.0206(2) Uani d . 1 1
C C1 -0.06345(12) 0.35618(13) 0.05051(3) 0.0202(3) Uani d . 1 1
H H1A -0.0559 0.4460 0.0561 0.024 Uiso calc R 1 1
C C2 -0.11822(12) 0.28568(13) 0.07582(3) 0.0201(3) Uani d . 1 1
H H2A -0.1259 0.1955 0.0705 0.024 Uiso calc R 1 1
C C3 -0.14501(13) 0.35352(14) 0.02451(3) 0.0232(3) Uani d . 1 1
C C4 -0.19143(13) 0.24298(15) 0.01311(3) 0.0264(3) Uani d . 1 1
H H4A -0.1747 0.1657 0.0222 0.032 Uiso calc R 1 1
C C5 -0.26174(15) 0.24368(17) -0.01123(3) 0.0336(4) Uani d . 1 1
H H5A -0.2908 0.1673 -0.0190 0.040 Uiso calc R 1 1
C C6 -0.28897(16) 0.35578(18) -0.02399(3) 0.0371(4) Uani d . 1 1
H H6A -0.3377 0.3567 -0.0405 0.045 Uiso calc R 1 1
C C7 -0.24576(17) 0.46746(17) -0.01282(3) 0.0365(4) Uani d . 1 1
H H7A -0.2656 0.5446 -0.0216 0.044 Uiso calc R 1 1
C C8 -0.17327(15) 0.46656(15) 0.01131(3) 0.0288(3) Uani d . 1 1
C C9 -0.24683(13) 0.33031(13) 0.08481(3) 0.0212(3) Uani d . 1 1
C C10 -0.29333(14) 0.44909(14) 0.07941(3) 0.0249(3) Uani d . 1 1
H H10A -0.2441 0.5064 0.0690 0.030 Uiso calc R 1 1
C C11 -0.41034(14) 0.48579(14) 0.08892(3) 0.0284(3) Uani d . 1 1
H H11A -0.4406 0.5676 0.0851 0.034 Uiso calc R 1 1
C C12 -0.48290(14) 0.40203(15) 0.10405(3) 0.0290(3) Uani d . 1 1
H H12A -0.5633 0.4264 0.1105 0.035 Uiso calc R 1 1
C C13 -0.43858(14) 0.28366(15) 0.10968(3) 0.0285(3) Uani d . 1 1
H H13A -0.4887 0.2263 0.1199 0.034 Uiso calc R 1 1
C C14 -0.32052(14) 0.24807(14) 0.10041(3) 0.0248(3) Uani d . 1 1
C C15 0.16844(13) 0.39132(13) 0.04779(3) 0.0230(3) Uani d . 1 1
C C16 0.28018(13) 0.31660(14) 0.04040(3) 0.0237(3) Uani d . 1 1
C C17 0.40449(15) 0.35044(16) 0.03946(3) 0.0331(4) Uani d . 1 1
H H17A 0.4304 0.4338 0.0432 0.040 Uiso calc R 1 1
C C18 0.49035(15) 0.25736(19) 0.03282(4) 0.0397(4) Uani d . 1 1
H H18A 0.5770 0.2772 0.0322 0.048 Uiso calc R 1 1
C C19 0.45225(15) 0.13664(18) 0.02712(3) 0.0367(4) Uani d . 1 1
H H19A 0.5133 0.0752 0.0227 0.044 Uiso calc R 1 1
C C20 0.32610(15) 0.10254(15) 0.02776(3) 0.0281(3) Uani d . 1 1
H H20A 0.2997 0.0196 0.0237 0.034 Uiso calc R 1 1
C C21 0.24159(13) 0.19577(14) 0.03461(3) 0.0218(3) Uani d . 1 1
C C22 0.10333(13) 0.19047(13) 0.03709(3) 0.0208(3) Uani d . 1 1
C C23 -0.00112(13) 0.40013(13) 0.11452(3) 0.0210(3) Uani d . 1 1
C C24 0.10131(13) 0.36512(13) 0.13406(3) 0.0229(3) Uani d . 1 1
C C25 0.16348(15) 0.43582(14) 0.15371(3) 0.0273(3) Uani d . 1 1
H H25A 0.1404 0.5201 0.1573 0.033 Uiso calc R 1 1
C C26 0.26124(16) 0.37874(15) 0.16801(3) 0.0305(3) Uani d . 1 1
H H26A 0.3067 0.4254 0.1815 0.037 Uiso calc R 1 1
C C27 0.29385(14) 0.25485(15) 0.16298(3) 0.0289(3) Uani d . 1 1
H H27A 0.3613 0.2184 0.1730 0.035 Uiso calc R 1 1
C C28 0.22891(14) 0.18341(15) 0.14344(3) 0.0269(3) Uani d . 1 1
H H28A 0.2497 0.0982 0.1402 0.032 Uiso calc R 1 1
C C29 0.13328(13) 0.24133(13) 0.12906(3) 0.0229(3) Uani d . 1 1
C C30 0.05112(13) 0.19354(13) 0.10641(3) 0.0225(3) Uani d . 1 1
O O1S -0.15257(14) -0.07024(14) 0.04583(3) 0.0540(4) Uani d . 1 1
C C1S -0.1589(2) -0.1315(2) 0.07221(4) 0.0479(5) Uani d . 1 1
H H1SA -0.1368 -0.0721 0.0872 0.057 Uiso calc R 1 1
H H1SB -0.0987 -0.2020 0.0727 0.057 Uiso calc R 1 1
C C2S -0.2877(2) -0.1788(2) 0.07646(4) 0.0545(5) Uani d . 1 1
H H2SA -0.2932 -0.2205 0.0946 0.082 Uiso calc R 1 1
H H2SB -0.3085 -0.2386 0.0617 0.082 Uiso calc R 1 1
H H2SC -0.3467 -0.1087 0.0759 0.082 Uiso calc R 1 1
O O1W -0.20559(11) 0.79441(11) 0.0000 0.0348(4) Uani d S 1 2
H H1O -0.153(2) 0.636(2) 0.0128(5) 0.052(6) Uiso d . 1 1
H H2O -0.324(2) 0.093(2) 0.1168(4) 0.046(6) Uiso d . 1 1
H H1SO -0.068(3) -0.019(3) 0.0430(7) 0.111(11) Uiso d . 1 1
H H1W -0.178(3) 0.853(3) 0.0165(6) 0.095(9) Uiso d . 1 1

loop_
_atom_site_aniso_label
_atom_site_aniso_U_11
_atom_site_aniso_U_22
_atom_site_aniso_U_33
_atom_site_aniso_U_12
_atom_site_aniso_U_13
_atom_site_aniso_U_23
O1 0.0515(7) 0.0252(6) 0.0372(6) 0.0009(5) -0.0126(5) 0.0079(5)
O2 0.0345(6) 0.0240(5) 0.0420(6) 0.0025(5) 0.0136(5) 0.0098(5)
O3 0.0308(6) 0.0229(5) 0.0475(6) -0.0061(5) 0.0054(5) -0.0099(5)
O4 0.0265(5) 0.0237(5) 0.0352(6) -0.0050(4) 0.0041(4) -0.0052(4)
O5 0.0318(5) 0.0214(5) 0.0297(5) 0.0065(4) 0.0021(4) -0.0017(4)
O6 0.0371(6) 0.0197(5) 0.0316(5) 0.0062(4) -0.0032(5) -0.0038(4)
N1 0.0175(6) 0.0203(6) 0.0215(5) -0.0006(4) 0.0016(4) -0.0012(5)
N2 0.0233(6) 0.0192(6) 0.0195(5) 0.0015(5) 0.0010(5) -0.0009(4)
C1 0.0182(6) 0.0199(7) 0.0224(6) 0.0005(5) 0.0030(5) 0.0008(5)
C2 0.0208(7) 0.0195(7) 0.0201(6) -0.0001(5) 0.0020(5) -0.0009(5)
C3 0.0189(6) 0.0292(7) 0.0214(7) 0.0014(6) 0.0037(5) 0.0007(6)
C4 0.0204(7) 0.0315(8) 0.0271(7) -0.0018(6) 0.0035(6) -0.0016(6)
C5 0.0251(8) 0.0449(9) 0.0307(8) -0.0020(7) -0.0015(6) -0.0087(7)
C6 0.0294(8) 0.0562(11) 0.0257(8) 0.0048(8) -0.0051(6) -0.0040(7)
C7 0.0395(9) 0.0432(9) 0.0268(7) 0.0073(7) -0.0034(7) 0.0067(7)
C8 0.0283(8) 0.0326(8) 0.0254(7) 0.0010(6) 0.0021(6) 0.0014(6)
C9 0.0200(7) 0.0232(7) 0.0204(6) -0.0008(5) 0.0018(5) -0.0021(5)
C10 0.0247(7) 0.0235(7) 0.0265(7) -0.0008(6) 0.0028(6) 0.0004(6)
C11 0.0255(7) 0.0261(7) 0.0336(8) 0.0060(6) 0.0006(6) -0.0020(6)
C12 0.0214(7) 0.0344(8) 0.0312(8) 0.0009(6) 0.0055(6) -0.0051(6)
C13 0.0257(7) 0.0306(8) 0.0291(7) -0.0030(6) 0.0080(6) 0.0010(6)
C14 0.0269(7) 0.0238(7) 0.0238(7) -0.0003(6) 0.0038(6) -0.0006(6)
C15 0.0238(7) 0.0237(7) 0.0215(7) -0.0039(6) 0.0024(5) 0.0005(6)
C16 0.0211(7) 0.0297(7) 0.0204(6) -0.0025(6) 0.0014(5) 0.0000(6)
C17 0.0235(8) 0.0395(9) 0.0364(8) -0.0064(6) 0.0008(6) -0.0073(7)
C18 0.0204(7) 0.0592(11) 0.0396(9) -0.0008(7) 0.0015(7) -0.0090(8)
C19 0.0258(8) 0.0504(10) 0.0340(8) 0.0102(8) 0.0022(7) -0.0047(7)
C20 0.0293(8) 0.0325(8) 0.0224(7) 0.0061(6) 0.0009(6) -0.0020(6)
C21 0.0212(7) 0.0278(7) 0.0163(6) 0.0004(6) 0.0006(5) 0.0005(5)
C22 0.0216(7) 0.0223(7) 0.0186(6) 0.0010(6) 0.0021(5) 0.0011(5)
C23 0.0233(7) 0.0208(7) 0.0188(6) -0.0004(5) 0.0055(5) -0.0006(5)
C24 0.0263(7) 0.0221(7) 0.0204(6) 0.0000(6) 0.0043(6) 0.0016(6)
C25 0.0328(8) 0.0248(7) 0.0245(7) -0.0027(6) 0.0020(6) 0.0004(6)
C26 0.0343(8) 0.0327(8) 0.0246(7) -0.0109(7) -0.0022(6) 0.0018(6)
C27 0.0259(7) 0.0333(8) 0.0275(7) -0.0028(6) -0.0004(6) 0.0075(6)
C28 0.0276(8) 0.0266(7) 0.0266(7) 0.0024(6) 0.0021(6) 0.0041(6)
C29 0.0227(7) 0.0242(7) 0.0218(7) 0.0011(6) 0.0034(5) 0.0010(6)
C30 0.0232(7) 0.0221(7) 0.0223(6) 0.0020(6) 0.0042(5) 0.0011(6)
O1S 0.0582(9) 0.0541(8) 0.0497(8) -0.0259(7) -0.0012(7) 0.0048(7)
C1S 0.0512(11) 0.0473(11) 0.0453(10) -0.0082(9) -0.0092(9) 0.0008(8)
C2S 0.0588(13) 0.0618(13) 0.0430(10) -0.0186(10) -0.0028(9) 0.0056(9)
O1W 0.0324(5) 0.0324(5) 0.0394(9) -0.0010(7) -0.0075(5) 0.0075(5)

loop_
_atom_type_symbol
_atom_type_description
_atom_type_scat_dispersion_real
_atom_type_scat_dispersion_imag
_atom_type_scat_source
C C 0.0181 0.0091 'International Tables Vol C Tables 4.2.6.8 and 6.1.1.4'
H H 0.0000 0.0000 'International Tables Vol C Tables 4.2.6.8 and 6.1.1.4'
N N 0.0311 0.0180 'International Tables Vol C Tables 4.2.6.8 and 6.1.1.4'
O O 0.0492 0.0322 'International Tables Vol C Tables 4.2.6.8 and 6.1.1.4'

loop_
_geom_angle_atom_site_label_1
_geom_angle_atom_site_label_2
_geom_angle_atom_site_label_3
_geom_angle
C8 O1 H1O 108.3(15)
C14 O2 H2O 108.4(14)
C15 N1 C22 111.07(11)
C15 N1 C1 120.88(11)
C22 N1 C1 128.01(11)
C23 N2 C30 111.23(11)
C23 N2 C2 125.82(11)
C30 N2 C2 122.64(11)
N1 C1 C3 111.94(11)
N1 C1 C2 109.82(11)
C3 C1 C2 114.75(11)
N1 C1 H1A 106.6
C3 C1 H1A 106.6
C2 C1 H1A 106.6
N2 C2 C9 110.91(10)
N2 C2 C1 108.73(11)
C9 C2 C1 114.44(11)
N2 C2 H2A 107.5
C9 C2 H2A 107.5
C1 C2 H2A 107.5
C4 C3 C8 118.56(13)
C4 C3 C1 122.80(13)
C8 C3 C1 118.64(13)
C5 C4 C3 121.22(15)
C5 C4 H4A 119.4
C3 C4 H4A 119.4
C6 C5 C4 119.56(15)
C6 C5 H5A 120.2
C4 C5 H5A 120.2
C5 C6 C7 120.41(14)
C5 C6 H6A 119.8
C7 C6 H6A 119.8
C6 C7 C8 120.02(16)
C6 C7 H7A 120.0
C8 C7 H7A 120.0
O1 C8 C7 121.83(14)
O1 C8 C3 117.96(13)
C7 C8 C3 120.21(15)
C10 C9 C14 118.27(13)
C10 C9 C2 123.96(12)
C14 C9 C2 117.72(12)
C9 C10 C11 121.31(13)
C9 C10 H10A 119.3
C11 C10 H10A 119.3
C10 C11 C12 119.53(14)
C10 C11 H11A 120.2
C12 C11 H11A 120.2
C13 C12 C11 120.16(14)
C13 C12 H12A 119.9
C11 C12 H12A 119.9
C12 C13 C14 120.01(14)
C12 C13 H13A 120.0
C14 C13 H13A 120.0
O2 C14 C13 122.18(13)
O2 C14 C9 117.10(13)
C13 C14 C9 120.71(14)
O3 C15 N1 124.43(14)
O3 C15 C16 129.23(13)
N1 C15 C16 106.32(11)
C17 C16 C21 121.72(14)
C17 C16 C15 130.12(14)
C21 C16 C15 108.13(12)
C16 C17 C18 117.14(16)
C16 C17 H17A 121.4
C18 C17 H17A 121.4
C19 C18 C17 121.30(16)
C19 C18 H18A 119.4
C17 C18 H18A 119.4
C18 C19 C20 121.61(15)
C18 C19 H19A 119.2
C20 C19 H19A 119.2
C21 C20 C19 116.56(15)
C21 C20 H20A 121.7
C19 C20 H20A 121.7
C16 C21 C20 121.66(14)
C16 C21 C22 108.45(13)
C20 C21 C22 129.89(14)
O4 C22 N1 126.39(12)
O4 C22 C21 127.65(13)
N1 C22 C21 105.96(12)
O5 C23 N2 125.38(13)
O5 C23 C24 128.16(13)
N2 C23 C24 106.45(11)
C25 C24 C29 121.47(14)
C25 C24 C23 130.33(13)
C29 C24 C23 108.16(12)
C24 C25 C26 117.33(14)
C24 C25 H25A 121.3
C26 C25 H25A 121.3
C27 C26 C25 121.36(14)
C27 C26 H26A 119.3
C25 C26 H26A 119.3
C26 C27 C28 120.89(14)
C26 C27 H27A 119.6
C28 C27 H27A 119.6
C29 C28 C27 117.36(14)
C29 C28 H28A 121.3
C27 C28 H28A 121.3
C28 C29 C24 121.58(14)
C28 C29 C30 130.44(13)
C24 C29 C30 107.96(12)
O6 C30 N2 124.71(13)
O6 C30 C29 129.13(13)
N2 C30 C29 106.16(12)
C1S O1S H1SO 112.9(17)
O1S C1S C2S 108.83(16)
O1S C1S H1SA 109.9
C2S C1S H1SA 109.9
O1S C1S H1SB 109.9
C2S C1S H1SB 109.9
H1SA C1S H1SB 108.3
C1S C2S H2SA 109.5
C1S C2S H2SB 109.5
H2SA C2S H2SB 109.5
C1S C2S H2SC 109.5
H2SA C2S H2SC 109.5
H2SB C2S H2SC 109.5

loop_
_geom_bond_atom_site_label_1
_geom_bond_atom_site_label_2
_geom_bond_distance
O1 C8 1.361(2)
O1 H1O 0.86(2)
O2 C14 1.3630(19)
O2 H2O 0.88(2)
O3 C15 1.2082(18)
O4 C22 1.2050(18)
O5 C23 1.2137(17)
O6 C30 1.2078(18)
N1 C15 1.4030(18)
N1 C22 1.4033(18)
N1 C1 1.4815(17)
N2 C23 1.3909(18)
N2 C30 1.4081(18)
N2 C2 1.4749(18)
C1 C3 1.5222(19)
C1 C2 1.5444(18)
C1 H1A 1.0000
C2 C9 1.5173(19)
C2 H2A 1.0000
C3 C4 1.393(2)
C3 C8 1.397(2)
C4 C5 1.389(2)
C4 H4A 0.9500
C5 C6 1.376(3)
C5 H5A 0.9500
C6 C7 1.387(3)
C6 H6A 0.9500
C7 C8 1.393(2)
C7 H7A 0.9500
C9 C10 1.387(2)
C9 C14 1.397(2)
C10 C11 1.388(2)
C10 H10A 0.9500
C11 C12 1.389(2)
C11 H11A 0.9500
C12 C13 1.377(2)
C12 H12A 0.9500
C13 C14 1.391(2)
C13 H13A 0.9500
C15 C16 1.479(2)
C16 C17 1.377(2)
C16 C21 1.383(2)
C17 C18 1.390(2)
C17 H17A 0.9500
C18 C19 1.380(3)
C18 H18A 0.9500
C19 C20 1.397(2)
C19 H19A 0.9500
C20 C21 1.384(2)
C20 H20A 0.9500
C21 C22 1.4832(19)
C23 C24 1.489(2)
C24 C25 1.379(2)
C24 C29 1.387(2)
C25 C26 1.391(2)
C25 H25A 0.9500
C26 C27 1.390(2)
C26 H26A 0.9500
C27 C28 1.394(2)
C27 H27A 0.9500
C28 C29 1.380(2)
C28 H28A 0.9500
C29 C30 1.488(2)
O1S C1S 1.427(2)
O1S H1SO 1.06(4)
C1S C2S 1.481(3)
C1S H1SA 0.9900
C1S H1SB 0.9900
C2S H2SA 0.9800
C2S H2SB 0.9800
C2S H2SC 0.9800
O1W H1W 1.06(3)

loop_
_geom_hbond_atom_site_label_D
_geom_hbond_atom_site_label_H
_geom_hbond_atom_site_label_A
_geom_hbond_site_symmetry_A
_geom_hbond_distance_DH
_geom_hbond_distance_HA
_geom_hbond_distance_DA
_geom_hbond_angle_DHA
O1 H1O O1W . 0.86(2) 1.89(2) 2.7263(13) 165(2)
O2 H2O O5 5_445 0.88(2) 1.95(2) 2.8238(15) 177(2)
O1S H1SO O4 . 1.06(4) 1.76(4) 2.7905(17) 161(3)
O1W H1W O1S 1_565 1.06(3) 1.65(3) 2.6927(16) 169(3)

loop_
_geom_torsion_atom_site_label_1
_geom_torsion_atom_site_label_2
_geom_torsion_atom_site_label_3
_geom_torsion_atom_site_label_4
_geom_torsion
C15 N1 C1 C3 116.36(13)
C22 N1 C1 C3 -65.99(17)
C15 N1 C1 C2 -114.96(13)
C22 N1 C1 C2 62.69(17)
C23 N2 C2 C9 -55.50(17)
C30 N2 C2 C9 131.43(13)
C23 N2 C2 C1 71.16(16)
C30 N2 C2 C1 -101.91(14)
N1 C1 C2 N2 51.45(13)
C3 C1 C2 N2 178.57(11)
N1 C1 C2 C9 176.06(10)
C3 C1 C2 C9 -56.82(15)
N1 C1 C3 C4 73.68(16)
C2 C1 C3 C4 -52.35(18)
N1 C1 C3 C8 -105.50(14)
C2 C1 C3 C8 128.47(14)
C8 C3 C4 C5 1.6(2)
C1 C3 C4 C5 -177.58(13)
C3 C4 C5 C6 -1.7(2)
C4 C5 C6 C7 0.6(2)
C5 C6 C7 C8 0.6(2)
C6 C7 C8 O1 179.03(15)
C6 C7 C8 C3 -0.7(2)
C4 C3 C8 O1 179.85(13)
C1 C3 C8 O1 -0.9(2)
C4 C3 C8 C7 -0.4(2)
C1 C3 C8 C7 178.83(14)
N2 C2 C9 C10 99.23(15)
C1 C2 C9 C10 -24.22(18)
N2 C2 C9 C14 -78.18(15)
C1 C2 C9 C14 158.37(13)
C14 C9 C10 C11 -0.6(2)
C2 C9 C10 C11 -177.99(13)
C9 C10 C11 C12 -0.3(2)
C10 C11 C12 C13 0.4(2)
C11 C12 C13 C14 0.5(2)
C12 C13 C14 O2 177.19(14)
C12 C13 C14 C9 -1.4(2)
C10 C9 C14 O2 -177.22(13)
C2 C9 C14 O2 0.34(19)
C10 C9 C14 C13 1.5(2)
C2 C9 C14 C13 179.05(13)
C22 N1 C15 O3 -176.19(14)
C1 N1 C15 O3 1.8(2)
C22 N1 C15 C16 2.18(15)
C1 N1 C15 C16 -179.80(11)
O3 C15 C16 C17 -2.8(3)
N1 C15 C16 C17 178.95(15)
O3 C15 C16 C21 175.63(15)
N1 C15 C16 C21 -2.64(15)
C21 C16 C17 C18 -0.9(2)
C15 C16 C17 C18 177.31(15)
C16 C17 C18 C19 0.7(3)
C17 C18 C19 C20 0.0(3)
C18 C19 C20 C21 -0.5(2)
C17 C16 C21 C20 0.4(2)
C15 C16 C21 C20 -178.14(12)
C17 C16 C21 C22 -179.33(14)
C15 C16 C21 C22 2.09(15)
C19 C20 C21 C16 0.3(2)
C19 C20 C21 C22 180.00(15)
C15 N1 C22 O4 178.83(13)
C1 N1 C22 O4 1.0(2)
C15 N1 C22 C21 -0.94(15)
C1 N1 C22 C21 -178.78(12)
C16 C21 C22 O4 179.46(14)
C20 C21 C22 O4 -0.3(2)
C16 C21 C22 N1 -0.78(15)
C20 C21 C22 N1 179.48(14)
C30 N2 C23 O5 176.69(13)
C2 N2 C23 O5 3.0(2)
C30 N2 C23 C24 -1.99(15)
C2 N2 C23 C24 -175.74(11)
O5 C23 C24 C25 0.8(2)
N2 C23 C24 C25 179.41(14)
O5 C23 C24 C29 -177.04(13)
N2 C23 C24 C29 1.60(15)
C29 C24 C25 C26 1.1(2)
C23 C24 C25 C26 -176.41(14)
C24 C25 C26 C27 -0.9(2)
C25 C26 C27 C28 -0.3(2)
C26 C27 C28 C29 1.2(2)
C27 C28 C29 C24 -1.0(2)
C27 C28 C29 C30 177.11(14)
C25 C24 C29 C28 -0.2(2)
C23 C24 C29 C28 177.82(13)
C25 C24 C29 C30 -178.67(13)
C23 C24 C29 C30 -0.63(15)
C23 N2 C30 O6 -177.39(13)
C2 N2 C30 O6 -3.4(2)
C23 N2 C30 C29 1.62(15)
C2 N2 C30 C29 175.60(11)
C28 C29 C30 O6 0.1(3)
C24 C29 C30 O6 178.40(14)
C28 C29 C30 N2 -178.82(14)
C24 C29 C30 N2 -0.55(15)

loop_
_cod_related_entry_id
_cod_related_entry_database
_cod_related_entry_code
1 ChemSpider 30658333
